data_4314879
loop_
_publ_author_name
'Michael J. Rose'
'Nolan M. Betterley'
'Allen G. Oliver'
'Pradip K. Mascharak'

_publ_contact_author_address
;
Department of Chemistry and Biochemistry,
University of California, Santa Cruz,
1156 High Street,
Santa Cruz, CA 95064
USA
;
_publ_contact_author_email pradip@chemsitry.ucsc.edu
_publ_contact_author_fax '+1 831 459 2935'
_publ_contact_author_name 'Pradip Mascharak'
_publ_contact_author_phone '+1 831 459 4251'
_publ_section_title
;
 Binding of Nitric Oxide to a Synthetic Model of Iron-Containing Nitrile
 Hydratase (Fe-NHase) and Its Photorelease: Relevance to Photoregulation
 of Fe-NHase by NO
;
_journal_name_full 'Inorganic Chemistry'
_journal_page_first 1854
_journal_page_last 1864
_journal_paper_doi 10.1021/ic902220a
_journal_volume 49
_journal_year 2010
_chemical_formula_moiety 'C37 H44 Cl2 Fe N4.50 O2.75 S2'
_chemical_formula_sum 'C37 H44 Cl2 Fe N4.5 O2.75 S2'
_chemical_formula_weight 786.64
_chemical_name_systematic ?
_space_group_IT_number 2
_symmetry_cell_setting triclinic
_symmetry_space_group_name_Hall '-P 1'
_symmetry_space_group_name_H-M 'P -1'
_atom_sites_solution_hydrogens geom
_atom_sites_solution_primary direct
_atom_sites_solution_secondary difmap
_audit_creation_method SHELXL-97
_cell_angle_alpha 78.9800(10)
_cell_angle_beta 79.4000(10)
_cell_angle_gamma 72.8100(10)
_cell_formula_units_Z 4
_cell_length_a 13.4773(12)
_cell_length_b 16.3851(15)
_cell_length_c 18.9445(17)
_cell_measurement_reflns_used 4029
_cell_measurement_temperature 150(2)
_cell_measurement_theta_max 23.10
_cell_measurement_theta_min 2.30
_cell_volume 3886.5(6)
_computing_cell_refinement 'Bruker SAINT v7.34'
_computing_data_collection 'Bruker APEX-II v2.1'
_computing_data_reduction 'Bruker SAINT v7.34'
_computing_structure_refinement 'SHELXL-97 (Sheldrick, 1997)'
_computing_structure_solution 'SHELXS-97 (Sheldrick, 1990)'
_diffrn_ambient_temperature 153(2)
_diffrn_detector_area_resol_mean 83.33
_diffrn_measured_fraction_theta_full 0.995
_diffrn_measured_fraction_theta_max 0.995
_diffrn_measurement_device_type 'Bruker APEX-II'
_diffrn_measurement_method \w/2\q-scans
_diffrn_radiation_monochromator graphite
_diffrn_radiation_source 'fine-focus sealed tube'
_diffrn_radiation_type MoK\a
_diffrn_radiation_wavelength 0.71073
_diffrn_reflns_av_R_equivalents 0.0560
_diffrn_reflns_av_sigmaI/netI 0.0810
_diffrn_reflns_limit_h_max 14
_diffrn_reflns_limit_h_min -14
_diffrn_reflns_limit_k_max 18
_diffrn_reflns_limit_k_min -18
_diffrn_reflns_limit_l_max 20
_diffrn_reflns_limit_l_min -21
_diffrn_reflns_number 26899
_diffrn_reflns_theta_full 23.26
_diffrn_reflns_theta_max 23.26
_diffrn_reflns_theta_min 1.84
_exptl_absorpt_coefficient_mu 0.673
_exptl_absorpt_correction_T_max 1.0000
_exptl_absorpt_correction_T_min 0.9021
_exptl_absorpt_correction_type multi-scan
_exptl_absorpt_process_details 'SADABS, Sheldrick, 2004'
_exptl_crystal_colour 'dark red'
_exptl_crystal_density_diffrn 1.344
_exptl_crystal_density_method 'not measured'
_exptl_crystal_description plate
_exptl_crystal_F_000 1646
_exptl_crystal_size_max 0.21
_exptl_crystal_size_mid 0.19
_exptl_crystal_size_min 0.03
_refine_diff_density_max 0.517
_refine_diff_density_min -0.574
_refine_diff_density_rms 0.069
_refine_ls_extinction_method none
_refine_ls_goodness_of_fit_ref 0.993
_refine_ls_hydrogen_treatment constr
_refine_ls_matrix_type full
_refine_ls_number_parameters 889
_refine_ls_number_reflns 11098
_refine_ls_number_restraints 0
_refine_ls_restrained_S_all 0.993
_refine_ls_R_factor_all 0.0920
_refine_ls_R_factor_gt 0.0464
_refine_ls_shift/su_max 0.001
_refine_ls_shift/su_mean 0.000
_refine_ls_structure_factor_coef Fsqd
_refine_ls_weighting_details 'calc w=1/[\s^2^(Fo^2^)+(0.0440P)^2^+1.8481P] where P=(Fo^2^+2Fc^2^)/3'
_refine_ls_weighting_scheme calc
_refine_ls_wR_factor_gt 0.0936
_refine_ls_wR_factor_ref 0.1110
_reflns_number_gt 7208
_reflns_number_total 11098
_reflns_threshold_expression >2sigma(I)
_cod_data_source_file ic902220a_si_002_3.cif
_cod_data_source_block xsc07030
_cod_original_formula_sum 'C37 H44 Cl2 Fe N4.50 O2.75 S2'
_cod_database_code 4314879

loop_
_symmetry_equiv_pos_as_xyz
'x, y, z'
'-x, -y, -z'

loop_
_atom_site_label
_atom_site_type_symbol
_atom_site_fract_x
_atom_site_fract_y
_atom_site_fract_z
_atom_site_U_iso_or_equiv
_atom_site_adp_type
_atom_site_occupancy
_atom_site_symmetry_multiplicity
_atom_site_calc_flag
_atom_site_refinement_flags
_atom_site_disorder_assembly
_atom_site_disorder_group
Fe1 Fe 0.24514(5) 0.25244(4) 0.41981(3) 0.02191(17) Uani 1 1 d . . .
Fe2 Fe 0.44773(5) 0.28608(4) 0.81011(3) 0.02236(17) Uani 1 1 d . . .
Cl1 Cl -0.21890(9) 0.28264(8) 0.32118(6) 0.0351(3) Uani 1 1 d . . .
Cl2 Cl -0.06085(9) 0.24343(9) 0.17805(6) 0.0424(3) Uani 1 1 d . . .
Cl3 Cl 0.90224(9) 0.30463(9) 0.89960(7) 0.0430(3) Uani 1 1 d . . .
Cl4 Cl 0.77419(9) 0.25782(8) 1.05309(6) 0.0356(3) Uani 1 1 d . . .
S1 S 0.26701(9) 0.26025(8) 0.53033(6) 0.0312(3) Uani 1 1 d . . .
S2 S 0.41868(9) 0.21105(8) 0.40811(6) 0.0278(3) Uani 1 1 d . . .
S3 S 0.42256(9) 0.27238(8) 0.70200(6) 0.0339(3) Uani 1 1 d . . .
S4 S 0.29111(9) 0.26091(8) 0.83957(6) 0.0312(3) Uani 1 1 d . . .
O1 O -0.0102(2) 0.16395(19) 0.51664(15) 0.0292(8) Uani 1 1 d . . .
O2 O 0.2912(2) 0.1164(2) 0.24761(16) 0.0346(8) Uani 1 1 d . . .
O3 O 0.7579(2) 0.2083(2) 0.72459(15) 0.0332(8) Uani 1 1 d . . .
O4 O 0.4683(2) 0.16848(19) 1.01995(16) 0.0299(8) Uani 1 1 d . . .
N1 N 0.1031(3) 0.2390(2) 0.44886(18) 0.0207(8) Uani 1 1 d . . .
N2 N 0.2373(3) 0.2126(2) 0.32989(17) 0.0205(8) Uani 1 1 d . . .
N3 N 0.2092(3) 0.3872(2) 0.37704(19) 0.0308(9) Uani 1 1 d . . .
N4 N 0.5983(3) 0.2747(2) 0.78399(18) 0.0228(8) Uani 1 1 d . . .
N5 N 0.4806(2) 0.2570(2) 0.91027(17) 0.0198(8) Uani 1 1 d . . .
N6 N 0.4079(3) 0.4231(2) 0.8074(2) 0.0281(9) Uani 1 1 d . . .
C1 C 0.1567(3) 0.2534(3) 0.5945(2) 0.0218(10) Uani 1 1 d . . .
C2 C 0.1597(3) 0.2728(3) 0.6624(2) 0.0291(11) Uani 1 1 d . . .
H2A H 0.2141 0.2955 0.6687 0.035 Uiso 1 1 calc R . .
C3 C 0.0850(3) 0.2596(3) 0.7208(2) 0.0312(12) Uani 1 1 d . . .
H3A H 0.0874 0.2742 0.7666 0.037 Uiso 1 1 calc R . .
C4 C 0.0068(3) 0.2249(3) 0.7120(2) 0.0286(11) Uani 1 1 d . . .
H4A H -0.0430 0.2129 0.7522 0.034 Uiso 1 1 calc R . .
C5 C 0.0018(3) 0.2078(3) 0.6446(2) 0.0251(11) Uani 1 1 d . . .
H5A H -0.0531 0.1851 0.6389 0.030 Uiso 1 1 calc R . .
C6 C 0.0748(3) 0.2227(3) 0.5845(2) 0.0220(10) Uani 1 1 d . . .
C7 C 0.0541(3) 0.2052(3) 0.5139(2) 0.0243(10) Uani 1 1 d . . .
C8 C 0.0601(3) 0.2380(3) 0.3870(2) 0.0213(10) Uani 1 1 d . . .
C9 C -0.0472(3) 0.2584(3) 0.3840(2) 0.0237(10) Uani 1 1 d . . .
H9A H -0.0954 0.2715 0.4263 0.028 Uiso 1 1 calc R . .
C10 C -0.0844(3) 0.2598(3) 0.3208(2) 0.0235(11) Uani 1 1 d . . .
C11 C -0.0149(3) 0.2423(3) 0.2586(2) 0.0247(11) Uani 1 1 d . . .
C12 C 0.0918(3) 0.2238(3) 0.2596(2) 0.0275(11) Uani 1 1 d . . .
H12A H 0.1389 0.2123 0.2165 0.033 Uiso 1 1 calc R . .
C13 C 0.1310(3) 0.2218(3) 0.3235(2) 0.0213(10) Uani 1 1 d . . .
C14 C 0.3110(3) 0.1650(3) 0.2827(2) 0.0248(11) Uani 1 1 d . . .
C15 C 0.4221(3) 0.1729(3) 0.2694(2) 0.0229(10) Uani 1 1 d . . .
C16 C 0.4774(3) 0.1553(3) 0.2018(2) 0.0274(11) Uani 1 1 d . . .
H16A H 0.4431 0.1415 0.1679 0.033 Uiso 1 1 calc R . .
C17 C 0.5805(3) 0.1574(3) 0.1826(2) 0.0303(11) Uani 1 1 d . . .
H17A H 0.6162 0.1458 0.1360 0.036 Uiso 1 1 calc R . .
C18 C 0.6315(3) 0.1767(3) 0.2318(2) 0.0267(11) Uani 1 1 d . . .
H18A H 0.7028 0.1775 0.2194 0.032 Uiso 1 1 calc R . .
C19 C 0.5786(3) 0.1944(3) 0.2981(2) 0.0265(11) Uani 1 1 d . . .
H19A H 0.6141 0.2080 0.3313 0.032 Uiso 1 1 calc R . .
C20 C 0.4729(3) 0.1932(3) 0.3189(2) 0.0233(10) Uani 1 1 d . . .
C21 C 0.1161(4) 0.4397(3) 0.3854(4) 0.0673(19) Uani 1 1 d . . .
H21A H 0.0601 0.4160 0.4086 0.081 Uiso 1 1 calc R . .
C22 C 0.0928(5) 0.5273(4) 0.3632(4) 0.073(2) Uani 1 1 d . . .
H22A H 0.0223 0.5618 0.3699 0.088 Uiso 1 1 calc R . .
C23 C 0.1687(5) 0.5630(4) 0.3325(3) 0.0699(19) Uani 1 1 d . . .
H23A H 0.1557 0.6237 0.3186 0.084 Uiso 1 1 calc R . .
C24 C 0.2636(6) 0.5107(5) 0.3219(7) 0.198(7) Uani 1 1 d . . .
H24A H 0.3204 0.5335 0.2988 0.237 Uiso 1 1 calc R . .
C25 C 0.2811(5) 0.4232(4) 0.3440(6) 0.154(5) Uani 1 1 d . . .
H25A H 0.3503 0.3874 0.3344 0.184 Uiso 1 1 calc R . .
C26 C 0.5256(3) 0.2936(3) 0.6367(2) 0.0270(11) Uani 1 1 d . . .
C27 C 0.5020(4) 0.3219(3) 0.5650(2) 0.0328(12) Uani 1 1 d . . .
H27A H 0.4324 0.3312 0.5554 0.039 Uiso 1 1 calc R . .
C28 C 0.5788(4) 0.3361(3) 0.5087(3) 0.0362(12) Uani 1 1 d . . .
H28A H 0.5623 0.3544 0.4605 0.043 Uiso 1 1 calc R . .
C29 C 0.6799(4) 0.3237(3) 0.5227(2) 0.0351(12) Uani 1 1 d . . .
H29A H 0.7324 0.3348 0.4842 0.042 Uiso 1 1 calc R . .
C30 C 0.7047(4) 0.2952(3) 0.5921(2) 0.0301(11) Uani 1 1 d . . .
H30A H 0.7747 0.2856 0.6008 0.036 Uiso 1 1 calc R . .
C31 C 0.6283(3) 0.2802(3) 0.6502(2) 0.0243(11) Uani 1 1 d . . .
C32 C 0.6658(4) 0.2500(3) 0.7234(2) 0.0255(11) Uani 1 1 d . . .
C33 C 0.6452(3) 0.2712(3) 0.8458(2) 0.0223(10) Uani 1 1 d . . .
C34 C 0.7417(3) 0.2866(3) 0.8434(2) 0.0253(11) Uani 1 1 d . . .
H34A H 0.7813 0.2991 0.7977 0.030 Uiso 1 1 calc R . .
C35 C 0.7810(3) 0.2840(3) 0.9059(2) 0.0248(11) Uani 1 1 d . . .
C36 C 0.7235(3) 0.2666(3) 0.9729(2) 0.0232(11) Uani 1 1 d . . .
C37 C 0.6256(3) 0.2554(3) 0.9766(2) 0.0235(10) Uani 1 1 d . . .
H37A H 0.5854 0.2458 1.0226 0.028 Uiso 1 1 calc R . .
C38 C 0.5848(3) 0.2580(2) 0.9136(2) 0.0192(10) Uani 1 1 d . . .
C39 C 0.4262(3) 0.2228(3) 0.9722(2) 0.0244(11) Uani 1 1 d . . .
C40 C 0.3101(3) 0.2612(3) 0.9835(2) 0.0241(11) Uani 1 1 d . . .
C41 C 0.2659(4) 0.2789(3) 1.0528(2) 0.0307(12) Uani 1 1 d . . .
H41A H 0.3091 0.2628 1.0903 0.037 Uiso 1 1 calc R . .
C42 C 0.1606(4) 0.3193(3) 1.0687(3) 0.0366(12) Uani 1 1 d . . .
H42A H 0.1324 0.3327 1.1162 0.044 Uiso 1 1 calc R . .
C43 C 0.0966(4) 0.3402(3) 1.0150(3) 0.0424(13) Uani 1 1 d . . .
H43A H 0.0239 0.3675 1.0257 0.051 Uiso 1 1 calc R . .
C44 C 0.1382(3) 0.3215(3) 0.9461(3) 0.0330(12) Uani 1 1 d . . .
H44A H 0.0936 0.3350 0.9096 0.040 Uiso 1 1 calc R . .
C45 C 0.2449(3) 0.2830(3) 0.9293(2) 0.0278(11) Uani 1 1 d . . .
C46 C 0.4504(4) 0.4732(3) 0.7535(3) 0.0447(14) Uani 1 1 d . . .
H46A H 0.4936 0.4477 0.7135 0.054 Uiso 1 1 calc R . .
C47 C 0.4344(4) 0.5599(3) 0.7535(3) 0.0515(15) Uani 1 1 d . . .
H47A H 0.4658 0.5936 0.7142 0.062 Uiso 1 1 calc R . .
C48 C 0.3726(4) 0.5971(3) 0.8111(3) 0.0491(15) Uani 1 1 d . . .
H48A H 0.3611 0.6568 0.8127 0.059 Uiso 1 1 calc R . .
C49 C 0.3280(5) 0.5473(3) 0.8657(3) 0.0556(16) Uani 1 1 d . . .
H49A H 0.2843 0.5718 0.9060 0.067 Uiso 1 1 calc R . .
C50 C 0.3466(4) 0.4607(3) 0.8624(3) 0.0420(13) Uani 1 1 d . . .
H50A H 0.3145 0.4264 0.9008 0.050 Uiso 1 1 calc R . .
N7 N 0.2652(3) 0.9622(2) 0.47357(19) 0.0272(9) Uani 1 1 d . . .
C51 C 0.3629(3) 0.9026(3) 0.4382(3) 0.0338(12) Uani 1 1 d . . .
H51A H 0.4115 0.8760 0.4748 0.041 Uiso 1 1 calc R . .
H51B H 0.3428 0.8555 0.4235 0.041 Uiso 1 1 calc R . .
C52 C 0.4208(4) 0.9456(3) 0.3725(3) 0.0411(13) Uani 1 1 d . . .
H52A H 0.4846 0.9035 0.3548 0.062 Uiso 1 1 calc R . .
H52B H 0.4396 0.9935 0.3859 0.062 Uiso 1 1 calc R . .
H52C H 0.3756 0.9679 0.3342 0.062 Uiso 1 1 calc R . .
C53 C 0.2924(4) 1.0302(3) 0.5044(2) 0.0314(12) Uani 1 1 d . . .
H53A H 0.2263 1.0699 0.5238 0.038 Uiso 1 1 calc R . .
H53B H 0.3274 1.0645 0.4641 0.038 Uiso 1 1 calc R . .
C54 C 0.3621(4) 0.9972(3) 0.5636(3) 0.0470(14) Uani 1 1 d . . .
H54A H 0.3793 1.0457 0.5771 0.070 Uiso 1 1 calc R . .
H54B H 0.4268 0.9559 0.5460 0.070 Uiso 1 1 calc R . .
H54C H 0.3253 0.9686 0.6062 0.070 Uiso 1 1 calc R . .
C55 C 0.1916(4) 1.0108(3) 0.4188(2) 0.0308(11) Uani 1 1 d . . .
H55A H 0.1277 1.0466 0.4446 0.037 Uiso 1 1 calc R . .
H55B H 0.2258 1.0507 0.3837 0.037 Uiso 1 1 calc R . .
C56 C 0.1587(4) 0.9555(3) 0.3768(2) 0.0376(13) Uani 1 1 d . . .
H56A H 0.1115 0.9927 0.3429 0.056 Uiso 1 1 calc R . .
H56B H 0.1225 0.9170 0.4107 0.056 Uiso 1 1 calc R . .
H56C H 0.2210 0.9210 0.3496 0.056 Uiso 1 1 calc R . .
C57 C 0.2135(4) 0.9046(3) 0.5333(3) 0.0374(13) Uani 1 1 d . . .
H57A H 0.1915 0.8645 0.5104 0.045 Uiso 1 1 calc R . .
H57B H 0.2664 0.8693 0.5648 0.045 Uiso 1 1 calc R . .
C58 C 0.1194(4) 0.9530(3) 0.5802(3) 0.0475(14) Uani 1 1 d . . .
H58A H 0.0855 0.9117 0.6125 0.071 Uiso 1 1 calc R . .
H58B H 0.0696 0.9927 0.5493 0.071 Uiso 1 1 calc R . .
H58C H 0.1422 0.9857 0.6094 0.071 Uiso 1 1 calc R . .
N8 N 0.2207(3) 0.0162(2) 0.07156(19) 0.0277(9) Uani 1 1 d . . .
C59 C 0.1442(3) 0.1027(3) 0.0500(2) 0.0318(11) Uani 1 1 d . . .
H59A H 0.1137 0.1302 0.0942 0.038 Uiso 1 1 calc R . .
H59B H 0.1839 0.1403 0.0170 0.038 Uiso 1 1 calc R . .
C60 C 0.0555(4) 0.0991(3) 0.0131(3) 0.0501(15) Uani 1 1 d . . .
H60A H 0.0109 0.1577 0.0010 0.075 Uiso 1 1 calc R . .
H60B H 0.0136 0.0640 0.0458 0.075 Uiso 1 1 calc R . .
H60C H 0.0843 0.0733 -0.0315 0.075 Uiso 1 1 calc R . .
C61 C 0.1632(4) -0.0459(3) 0.1187(3) 0.0409(13) Uani 1 1 d . . .
H61A H 0.1165 -0.0578 0.0896 0.049 Uiso 1 1 calc R . .
H61B H 0.2153 -0.1011 0.1324 0.049 Uiso 1 1 calc R . .
C62 C 0.0983(4) -0.0144(4) 0.1871(3) 0.0603(17) Uani 1 1 d . . .
H62A H 0.0656 -0.0589 0.2149 0.090 Uiso 1 1 calc R . .
H62B H 0.0437 0.0385 0.1743 0.090 Uiso 1 1 calc R . .
H62C H 0.1436 -0.0024 0.2166 0.090 Uiso 1 1 calc R . .
C63 C 0.2792(4) -0.0254(3) 0.0057(3) 0.0366(12) Uani 1 1 d . . .
H63A H 0.2276 -0.0348 -0.0207 0.044 Uiso 1 1 calc R . .
H63B H 0.3249 -0.0828 0.0225 0.044 Uiso 1 1 calc R . .
C64 C 0.3460(4) 0.0254(3) -0.0468(3) 0.0454(14) Uani 1 1 d . . .
H64A H 0.3836 -0.0077 -0.0862 0.068 Uiso 1 1 calc R . .
H64B H 0.3967 0.0363 -0.0212 0.068 Uiso 1 1 calc R . .
H64C H 0.3011 0.0806 -0.0671 0.068 Uiso 1 1 calc R . .
C65 C 0.2961(4) 0.0348(3) 0.1135(2) 0.0331(12) Uani 1 1 d . . .
H65A H 0.3324 0.0753 0.0812 0.040 Uiso 1 1 calc R . .
H65B H 0.2548 0.0642 0.1548 0.040 Uiso 1 1 calc R . .
C66 C 0.3779(4) -0.0441(3) 0.1424(3) 0.0420(13) Uani 1 1 d . . .
H66A H 0.4223 -0.0265 0.1689 0.063 Uiso 1 1 calc R . .
H66B H 0.4213 -0.0726 0.1018 0.063 Uiso 1 1 calc R . .
H66C H 0.3430 -0.0843 0.1752 0.063 Uiso 1 1 calc R . .
O5 O 0.8805(3) 0.4913(2) 0.3282(2) 0.0575(10) Uani 1 1 d . . .
C67 C 0.8637(6) 0.4997(4) 0.2557(4) 0.075(2) Uani 1 1 d . . .
H67A H 0.8185 0.5580 0.2407 0.090 Uiso 1 1 calc R . .
H67B H 0.8283 0.4565 0.2506 0.090 Uiso 1 1 calc R . .
C68 C 0.9679(7) 0.4858(4) 0.2092(4) 0.101(3) Uani 1 1 d . . .
H68A H 0.9586 0.4876 0.1588 0.151 Uiso 1 1 calc R . .
H68B H 1.0135 0.4294 0.2264 0.151 Uiso 1 1 calc R . .
H68C H 1.0000 0.5313 0.2120 0.151 Uiso 1 1 calc R . .
C69 C 0.7847(5) 0.5023(4) 0.3780(4) 0.0703(19) Uani 1 1 d . . .
H69A H 0.7503 0.4572 0.3765 0.084 Uiso 1 1 calc R . .
H69B H 0.7361 0.5595 0.3644 0.084 Uiso 1 1 calc R . .
C70 C 0.8109(6) 0.4958(4) 0.4524(4) 0.093(2) Uani 1 1 d . . .
H70A H 0.7466 0.5020 0.4873 0.139 Uiso 1 1 calc R . .
H70B H 0.8433 0.5416 0.4536 0.139 Uiso 1 1 calc R . .
H70C H 0.8598 0.4394 0.4651 0.139 Uiso 1 1 calc R . .
N9 N 0.8468(5) -0.0106(4) 0.1551(3) 0.0874(19) Uani 1 1 d . . .
C71 C 0.7862(6) -0.0357(4) 0.1964(4) 0.0677(19) Uani 1 1 d . . .
C72 C 0.7058(5) -0.0657(4) 0.2489(3) 0.076(2) Uani 1 1 d . . .
H72A H 0.7335 -0.0910 0.2949 0.091 Uiso 1 1 calc R . .
H72B H 0.6858 -0.1095 0.2300 0.091 Uiso 1 1 calc R . .
H72C H 0.6442 -0.0169 0.2569 0.091 Uiso 1 1 calc R . .
O6 O 0.5000 0.5000 1.0000 0.142(3) Uiso 1 2 d S . .
C73A C 0.4420(14) 0.4416(12) 1.0478(9) 0.109(6) Uiso 0.50 1 d P A 1
H73A H 0.4149 0.4165 1.0143 0.131 Uiso 0.50 1 calc PR A 1
H73B H 0.4967 0.3936 1.0698 0.131 Uiso 0.50 1 calc PR A 1
C74A C 0.3696(11) 0.4572(9) 1.0977(8) 0.225(6) Uiso 0.50 1 d P A 1
H74A H 0.3521 0.4036 1.1211 0.338 Uiso 0.50 1 calc PR A 1
H74B H 0.3081 0.4981 1.0783 0.338 Uiso 0.50 1 calc PR A 1
H74C H 0.3911 0.4825 1.1334 0.338 Uiso 0.50 1 calc PR A 1
C73B C 0.4316(12) 0.5043(10) 1.0499(8) 0.094(5) Uiso 0.50 1 d P A 2
H73C H 0.3773 0.5547 1.0304 0.112 Uiso 0.50 1 calc PR A 2
H73D H 0.4605 0.5266 1.0843 0.112 Uiso 0.50 1 calc PR A 2
C74B C 0.3696(11) 0.4572(9) 1.0977(8) 0.225(6) Uiso 0.50 1 d P A 2
H74D H 0.3219 0.4941 1.1317 0.338 Uiso 0.50 1 calc PR A 2
H74E H 0.4147 0.4074 1.1248 0.338 Uiso 0.50 1 calc PR A 2
H74F H 0.3289 0.4371 1.0701 0.338 Uiso 0.50 1 calc PR A 2

loop_
_atom_site_aniso_label
_atom_site_aniso_U_11
_atom_site_aniso_U_22
_atom_site_aniso_U_33
_atom_site_aniso_U_23
_atom_site_aniso_U_13
_atom_site_aniso_U_12
Fe1 0.0181(4) 0.0296(4) 0.0209(4) -0.0041(3) -0.0014(3) -0.0111(3)
Fe2 0.0180(4) 0.0299(4) 0.0206(4) -0.0032(3) -0.0021(3) -0.0093(3)
Cl1 0.0194(6) 0.0544(8) 0.0343(7) -0.0044(6) -0.0065(5) -0.0137(6)
Cl2 0.0293(7) 0.0771(10) 0.0249(7) -0.0097(6) -0.0087(6) -0.0161(7)
Cl3 0.0276(7) 0.0766(9) 0.0351(8) -0.0056(7) -0.0046(6) -0.0311(7)
Cl4 0.0304(7) 0.0583(8) 0.0243(7) -0.0080(6) -0.0067(5) -0.0184(6)
S1 0.0239(7) 0.0533(8) 0.0241(7) -0.0117(6) 0.0005(5) -0.0206(6)
S2 0.0182(6) 0.0452(7) 0.0232(7) -0.0084(5) -0.0019(5) -0.0118(6)
S3 0.0234(7) 0.0603(9) 0.0242(7) -0.0097(6) -0.0020(5) -0.0194(6)
S4 0.0238(7) 0.0484(8) 0.0262(7) -0.0035(6) -0.0032(5) -0.0184(6)
O1 0.0295(19) 0.046(2) 0.0221(18) -0.0064(15) 0.0005(14) -0.0263(16)
O2 0.0276(19) 0.047(2) 0.037(2) -0.0218(16) -0.0024(16) -0.0133(16)
O3 0.0183(19) 0.052(2) 0.0261(19) -0.0108(15) -0.0035(15) -0.0011(16)
O4 0.0238(18) 0.0382(19) 0.0265(19) 0.0037(15) -0.0043(15) -0.0114(15)
N1 0.017(2) 0.028(2) 0.019(2) -0.0058(16) -0.0026(17) -0.0078(16)
N2 0.015(2) 0.034(2) 0.015(2) -0.0022(17) 0.0019(16) -0.0135(17)
N3 0.030(3) 0.034(2) 0.029(2) -0.0053(18) 0.0083(19) -0.017(2)
N4 0.018(2) 0.035(2) 0.017(2) -0.0052(17) 0.0006(17) -0.0097(17)
N5 0.014(2) 0.028(2) 0.017(2) -0.0013(16) 0.0009(16) -0.0081(16)
N6 0.025(2) 0.034(2) 0.026(2) -0.0010(19) -0.0058(19) -0.0085(18)
C1 0.019(3) 0.030(3) 0.017(3) -0.004(2) 0.000(2) -0.009(2)
C2 0.022(3) 0.040(3) 0.029(3) -0.007(2) -0.004(2) -0.012(2)
C3 0.029(3) 0.043(3) 0.024(3) -0.008(2) -0.005(2) -0.010(2)
C4 0.022(3) 0.040(3) 0.022(3) -0.003(2) 0.004(2) -0.011(2)
C5 0.019(3) 0.035(3) 0.024(3) -0.005(2) -0.004(2) -0.010(2)
C6 0.018(3) 0.023(2) 0.024(3) -0.005(2) 0.001(2) -0.006(2)
C7 0.017(3) 0.030(3) 0.024(3) -0.004(2) -0.003(2) -0.004(2)
C8 0.022(3) 0.024(2) 0.022(3) -0.002(2) -0.005(2) -0.012(2)
C9 0.015(3) 0.035(3) 0.023(3) -0.004(2) 0.000(2) -0.010(2)
C10 0.015(2) 0.028(3) 0.029(3) -0.002(2) -0.002(2) -0.011(2)
C11 0.019(3) 0.037(3) 0.020(3) -0.003(2) -0.006(2) -0.008(2)
C12 0.022(3) 0.036(3) 0.022(3) -0.005(2) 0.002(2) -0.006(2)
C13 0.016(3) 0.026(3) 0.023(3) -0.001(2) -0.003(2) -0.009(2)
C14 0.023(3) 0.029(3) 0.022(3) 0.001(2) -0.007(2) -0.008(2)
C15 0.018(3) 0.028(3) 0.021(3) -0.003(2) 0.001(2) -0.007(2)
C16 0.021(3) 0.038(3) 0.023(3) -0.004(2) -0.004(2) -0.007(2)
C17 0.025(3) 0.035(3) 0.026(3) -0.001(2) 0.002(2) -0.007(2)
C18 0.015(3) 0.029(3) 0.034(3) -0.002(2) 0.004(2) -0.009(2)
C19 0.021(3) 0.031(3) 0.030(3) 0.000(2) -0.002(2) -0.013(2)
C20 0.024(3) 0.023(2) 0.020(3) 0.004(2) -0.003(2) -0.006(2)
C21 0.027(4) 0.041(4) 0.129(6) 0.007(4) -0.016(4) -0.011(3)
C22 0.045(4) 0.038(4) 0.126(6) 0.010(4) -0.023(4) 0.000(3)
C23 0.069(5) 0.031(3) 0.095(5) 0.006(3) 0.008(4) -0.013(3)
C24 0.059(6) 0.047(5) 0.401(18) 0.045(7) 0.083(8) -0.003(4)
C25 0.051(5) 0.031(4) 0.307(13) 0.029(6) 0.076(6) 0.002(3)
C26 0.025(3) 0.038(3) 0.022(3) -0.009(2) 0.000(2) -0.014(2)
C27 0.025(3) 0.045(3) 0.031(3) -0.006(2) -0.009(2) -0.010(2)
C28 0.039(3) 0.050(3) 0.023(3) 0.001(2) -0.010(2) -0.017(3)
C29 0.040(3) 0.046(3) 0.024(3) -0.006(2) -0.001(2) -0.019(3)
C30 0.028(3) 0.042(3) 0.024(3) -0.010(2) 0.000(2) -0.015(2)
C31 0.024(3) 0.031(3) 0.020(3) -0.006(2) -0.003(2) -0.010(2)
C32 0.024(3) 0.030(3) 0.027(3) -0.004(2) -0.003(2) -0.015(2)
C33 0.017(3) 0.026(2) 0.025(3) -0.008(2) -0.005(2) -0.005(2)
C34 0.025(3) 0.032(3) 0.020(3) 0.000(2) 0.001(2) -0.013(2)
C35 0.018(3) 0.034(3) 0.026(3) -0.004(2) -0.006(2) -0.011(2)
C36 0.023(3) 0.025(2) 0.025(3) -0.004(2) -0.009(2) -0.007(2)
C37 0.026(3) 0.029(3) 0.018(3) -0.005(2) -0.001(2) -0.011(2)
C38 0.016(2) 0.018(2) 0.023(3) -0.0043(19) -0.002(2) -0.0026(19)
C39 0.024(3) 0.029(3) 0.025(3) -0.012(2) -0.003(2) -0.009(2)
C40 0.016(3) 0.028(3) 0.028(3) -0.002(2) 0.003(2) -0.012(2)
C41 0.032(3) 0.036(3) 0.023(3) 0.001(2) 0.001(2) -0.015(2)
C42 0.032(3) 0.043(3) 0.029(3) -0.005(2) 0.010(2) -0.010(2)
C43 0.020(3) 0.053(3) 0.045(4) -0.001(3) 0.006(3) -0.007(2)
C44 0.014(3) 0.038(3) 0.044(3) -0.002(2) -0.003(2) -0.005(2)
C45 0.025(3) 0.033(3) 0.028(3) -0.002(2) 0.001(2) -0.016(2)
C46 0.038(3) 0.044(3) 0.048(4) -0.006(3) 0.005(3) -0.013(3)
C47 0.060(4) 0.033(3) 0.055(4) 0.006(3) 0.001(3) -0.016(3)
C48 0.066(4) 0.026(3) 0.060(4) -0.002(3) -0.023(3) -0.012(3)
C49 0.083(5) 0.033(3) 0.048(4) -0.012(3) -0.003(3) -0.011(3)
C50 0.047(4) 0.042(3) 0.036(3) -0.007(3) 0.006(3) -0.017(3)
N7 0.025(2) 0.029(2) 0.026(2) 0.0005(17) -0.0008(18) -0.0093(18)
C51 0.028(3) 0.032(3) 0.040(3) -0.007(2) -0.004(2) -0.005(2)
C52 0.031(3) 0.042(3) 0.048(3) -0.013(3) 0.004(3) -0.007(2)
C53 0.027(3) 0.032(3) 0.039(3) -0.010(2) -0.007(2) -0.011(2)
C54 0.047(4) 0.049(3) 0.050(4) -0.014(3) -0.025(3) -0.005(3)
C55 0.030(3) 0.033(3) 0.030(3) -0.001(2) -0.003(2) -0.011(2)
C56 0.035(3) 0.057(3) 0.028(3) -0.011(2) -0.001(2) -0.023(3)
C57 0.044(3) 0.031(3) 0.036(3) 0.002(2) 0.001(3) -0.016(2)
C58 0.043(4) 0.047(3) 0.045(4) 0.006(3) 0.002(3) -0.013(3)
N8 0.034(2) 0.027(2) 0.026(2) -0.0012(17) -0.0092(18) -0.0118(18)
C59 0.030(3) 0.032(3) 0.030(3) -0.002(2) -0.001(2) -0.008(2)
C60 0.044(4) 0.050(3) 0.053(4) 0.001(3) -0.019(3) -0.006(3)
C61 0.043(3) 0.039(3) 0.042(3) 0.007(3) -0.007(3) -0.020(3)
C62 0.062(4) 0.076(4) 0.039(4) 0.013(3) 0.001(3) -0.030(3)
C63 0.041(3) 0.034(3) 0.037(3) -0.014(2) -0.012(3) -0.004(2)
C64 0.046(4) 0.054(3) 0.037(3) -0.018(3) 0.005(3) -0.014(3)
C65 0.040(3) 0.039(3) 0.028(3) -0.012(2) -0.005(2) -0.018(2)
C66 0.048(3) 0.045(3) 0.039(3) -0.006(3) -0.019(3) -0.012(3)
O5 0.056(3) 0.050(2) 0.068(3) -0.007(2) -0.019(2) -0.013(2)
C67 0.104(6) 0.051(4) 0.078(5) 0.009(4) -0.040(5) -0.028(4)
C68 0.141(8) 0.073(5) 0.072(5) -0.005(4) 0.001(5) -0.017(5)
C69 0.064(5) 0.036(3) 0.109(6) -0.006(4) -0.015(4) -0.013(3)
C70 0.130(7) 0.083(5) 0.080(6) -0.031(4) 0.014(5) -0.057(5)
N9 0.080(5) 0.111(5) 0.071(5) -0.015(4) -0.015(4) -0.020(4)
C71 0.082(6) 0.059(4) 0.061(5) -0.013(4) -0.026(4) -0.006(4)
C72 0.109(6) 0.053(4) 0.056(4) -0.005(3) -0.005(4) -0.014(4)

loop_
_atom_type_symbol
_atom_type_description
_atom_type_scat_dispersion_real
_atom_type_scat_dispersion_imag
_atom_type_scat_source
C C 0.0033 0.0016 'International Tables Vol C Tables 4.2.6.8 and 6.1.1.4'
H H 0.0000 0.0000 'International Tables Vol C Tables 4.2.6.8 and 6.1.1.4'
N N 0.0061 0.0033 'International Tables Vol C Tables 4.2.6.8 and 6.1.1.4'
O O 0.0106 0.0060 'International Tables Vol C Tables 4.2.6.8 and 6.1.1.4'
S S 0.1246 0.1234 'International Tables Vol C Tables 4.2.6.8 and 6.1.1.4'
Cl Cl 0.1484 0.1585 'International Tables Vol C Tables 4.2.6.8 and 6.1.1.4'
Fe Fe 0.3463 0.8444 'International Tables Vol C Tables 4.2.6.8 and 6.1.1.4'

loop_
_geom_angle_atom_site_label_1
_geom_angle_atom_site_label_2
_geom_angle_atom_site_label_3
_geom_angle
_geom_angle_site_symmetry_1
_geom_angle_site_symmetry_3
_geom_angle_publ_flag
N1 Fe1 N2 84.38(13) . . ?
N1 Fe1 N3 99.87(14) . . ?
N2 Fe1 N3 95.94(14) . . ?
N1 Fe1 S1 94.19(10) . . ?
N2 Fe1 S1 164.86(10) . . ?
N3 Fe1 S1 99.15(10) . . ?
N1 Fe1 S2 156.12(10) . . ?
N2 Fe1 S2 94.42(10) . . ?
N3 Fe1 S2 103.96(11) . . ?
S1 Fe1 S2 80.80(5) . . ?
N4 Fe2 N5 84.29(14) . . ?
N4 Fe2 N6 93.91(14) . . ?
N5 Fe2 N6 95.57(13) . . ?
N4 Fe2 S3 95.17(10) . . ?
N5 Fe2 S3 161.19(10) . . ?
N6 Fe2 S3 103.22(10) . . ?
N4 Fe2 S4 164.57(11) . . ?
N5 Fe2 S4 94.30(10) . . ?
N6 Fe2 S4 101.52(10) . . ?
S3 Fe2 S4 81.22(5) . . ?
C1 S1 Fe1 112.95(14) . . ?
C20 S2 Fe1 111.23(14) . . ?
C26 S3 Fe2 110.16(15) . . ?
C45 S4 Fe2 106.95(14) . . ?
C7 N1 C8 115.1(3) . . ?
C7 N1 Fe1 131.8(3) . . ?
C8 N1 Fe1 109.5(3) . . ?
C14 N2 C13 116.0(3) . . ?
C14 N2 Fe1 132.8(3) . . ?
C13 N2 Fe1 109.8(3) . . ?
C25 N3 C21 114.5(5) . . ?
C25 N3 Fe1 121.6(4) . . ?
C21 N3 Fe1 123.8(3) . . ?
C32 N4 C33 116.1(4) . . ?
C32 N4 Fe2 131.0(3) . . ?
C33 N4 Fe2 110.9(3) . . ?
C39 N5 C38 117.6(3) . . ?
C39 N5 Fe2 129.6(3) . . ?
C38 N5 Fe2 111.7(2) . . ?
C50 N6 C46 117.5(4) . . ?
C50 N6 Fe2 121.0(3) . . ?
C46 N6 Fe2 121.3(3) . . ?
C2 C1 C6 119.4(4) . . ?
C2 C1 S1 115.0(3) . . ?
C6 C1 S1 125.3(3) . . ?
C3 C2 C1 121.4(4) . . ?
C2 C3 C4 119.3(4) . . ?
C5 C4 C3 119.6(4) . . ?
C4 C5 C6 122.0(4) . . ?
C5 C6 C1 118.2(4) . . ?
C5 C6 C7 115.1(4) . . ?
C1 C6 C7 126.8(4) . . ?
O1 C7 N1 122.3(4) . . ?
O1 C7 C6 118.0(4) . . ?
N1 C7 C6 119.6(4) . . ?
C9 C8 N1 123.9(4) . . ?
C9 C8 C13 119.2(4) . . ?
N1 C8 C13 116.7(4) . . ?
C10 C9 C8 121.1(4) . . ?
C9 C10 C11 119.8(4) . . ?
C9 C10 Cl1 118.9(3) . . ?
C11 C10 Cl1 121.3(3) . . ?
C12 C11 C10 120.4(4) . . ?
C12 C11 Cl2 119.3(3) . . ?
C10 C11 Cl2 120.3(3) . . ?
C11 C12 C13 120.5(4) . . ?
C12 C13 C8 118.9(4) . . ?
C8 C13 N2 114.9(3) . . ?
O2 C14 N2 123.4(4) . . ?
O2 C14 C15 116.9(4) . . ?
N2 C14 C15 119.7(4) . . ?
C16 C15 C20 118.8(4) . . ?
C16 C15 C14 115.1(4) . . ?
C20 C15 C14 126.0(4) . . ?
C17 C16 C15 121.8(4) . . ?
C12 C13 N2 126.0(4) . . ?
C16 C17 C18 119.6(4) . . ?
C19 C18 C17 119.4(4) . . ?
C18 C19 C20 122.2(4) . . ?
C15 C20 C19 118.2(4) . . ?
C15 C20 S2 125.3(3) . . ?
C19 C20 S2 116.5(3) . . ?
N3 C21 C22 124.8(5) . . ?
C23 C22 C21 119.5(6) . . ?
C24 C23 C22 116.8(6) . . ?
C23 C24 C25 120.6(6) . . ?
N3 C25 C24 123.7(6) . . ?
C31 C26 C27 119.1(4) . . ?
C31 C26 S3 124.9(3) . . ?
C27 C26 S3 115.9(3) . . ?
C28 C27 C26 120.7(4) . . ?
C27 C28 C29 119.7(4) . . ?
C30 C29 C28 120.4(4) . . ?
C29 C30 C31 121.0(4) . . ?
C26 C31 C30 119.0(4) . . ?
C26 C31 C32 125.4(4) . . ?
C30 C31 C32 115.6(4) . . ?
O3 C32 N4 123.8(4) . . ?
O3 C32 C31 117.2(4) . . ?
N4 C32 C31 118.9(4) . . ?
C34 C33 C38 118.8(4) . . ?
C34 C33 N4 124.4(4) . . ?
C38 C33 N4 116.5(4) . . ?
C35 C34 C33 121.1(4) . . ?
C34 C35 C36 120.0(4) . . ?
C34 C35 Cl3 119.1(3) . . ?
C36 C35 Cl3 120.9(3) . . ?
C37 C36 C35 119.9(4) . . ?
C37 C36 Cl4 119.1(3) . . ?
C35 C36 Cl4 120.9(3) . . ?
C36 C37 C38 120.6(4) . . ?
C37 C38 C33 119.4(4) . . ?
C37 C38 N5 125.6(4) . . ?
C33 C38 N5 114.7(3) . . ?
O4 C39 N5 123.9(4) . . ?
O4 C39 C40 119.3(4) . . ?
N5 C39 C40 116.5(4) . . ?
C41 C40 C45 118.6(4) . . ?
C41 C40 C39 116.3(4) . . ?
C45 C40 C39 125.0(4) . . ?
C42 C41 C40 121.6(4) . . ?
C43 C42 C41 119.5(5) . . ?
C44 C43 C42 120.0(5) . . ?
C43 C44 C45 120.6(4) . . ?
C44 C45 C40 119.6(4) . . ?
C44 C45 S4 117.5(3) . . ?
C40 C45 S4 122.9(3) . . ?
N6 C46 C47 122.7(5) . . ?
C48 C47 C46 119.0(5) . . ?
C49 C48 C47 118.9(5) . . ?
C48 C49 C50 119.5(5) . . ?
N6 C50 C49 122.5(5) . . ?
C53 N7 C55 105.9(3) . . ?
C53 N7 C51 111.1(3) . . ?
C55 N7 C51 111.2(3) . . ?
C53 N7 C57 111.3(3) . . ?
C55 N7 C57 111.2(3) . . ?
C51 N7 C57 106.2(3) . . ?
C52 C51 N7 114.9(4) . . ?
N7 C53 C54 116.0(4) . . ?
C56 C55 N7 115.6(4) . . ?
C58 C57 N7 114.6(4) . . ?
C63 N8 C61 107.2(3) . . ?
C63 N8 C59 111.4(3) . . ?
C61 N8 C59 110.7(3) . . ?
C63 N8 C65 110.9(3) . . ?
C61 N8 C65 110.6(3) . . ?
C59 N8 C65 106.1(3) . . ?
C60 C59 N8 115.5(4) . . ?
C62 C61 N8 114.9(4) . . ?
N8 C63 C64 115.2(4) . . ?
C66 C65 N8 114.9(4) . . ?
C67 O5 C69 112.6(5) . . ?
O5 C67 C68 108.0(6) . . ?
O5 C69 C70 108.2(5) . . ?
N9 C71 C72 178.3(8) . . ?
C73B O6 C73B 179.997(6) 2_667 . ?
C73B O6 C73A 137.7(9) 2_667 . ?
C73B O6 C73A 42.3(9) . . ?
C73B O6 C73A 42.3(9) 2_667 2_667 ?
C73B O6 C73A 137.7(9) . 2_667 ?
C73A O6 C73A 179.998(4) . 2_667 ?
C74A C73A O6 129.6(16) . . ?
C3 C2 H2A 119.3 . . ?
C1 C2 H2A 119.3 . . ?
C2 C3 H3A 120.3 . . ?
C4 C3 H3A 120.3 . . ?
C5 C4 H4A 120.2 . . ?
C3 C4 H4A 120.2 . . ?
C4 C5 H5A 119.0 . . ?
C6 C5 H5A 119.0 . . ?
C10 C9 H9A 119.4 . . ?
C8 C9 H9A 119.4 . . ?
C11 C12 H12A 119.7 . . ?
C13 C12 H12A 119.7 . . ?
C17 C16 H16A 119.1 . . ?
C15 C16 H16A 119.1 . . ?
C16 C17 H17A 120.2 . . ?
C18 C17 H17A 120.2 . . ?
C19 C18 H18A 120.3 . . ?
C17 C18 H18A 120.3 . . ?
C18 C19 H19A 118.9 . . ?
C20 C19 H19A 118.9 . . ?
N3 C21 H21A 117.6 . . ?
C22 C21 H21A 117.6 . . ?
C23 C22 H22A 120.3 . . ?
C21 C22 H22A 120.3 . . ?
C24 C23 H23A 121.6 . . ?
C22 C23 H23A 121.6 . . ?
C23 C24 H24A 119.7 . . ?
C25 C24 H24A 119.7 . . ?
N3 C25 H25A 118.1 . . ?
C24 C25 H25A 118.1 . . ?
C28 C27 H27A 119.6 . . ?
C26 C27 H27A 119.6 . . ?
C27 C28 H28A 120.1 . . ?
C29 C28 H28A 120.1 . . ?
C30 C29 H29A 119.8 . . ?
C28 C29 H29A 119.8 . . ?
C29 C30 H30A 119.5 . . ?
C31 C30 H30A 119.5 . . ?
C35 C34 H34A 119.5 . . ?
C33 C34 H34A 119.5 . . ?
C36 C37 H37A 119.7 . . ?
C38 C37 H37A 119.7 . . ?
C42 C41 H41A 119.2 . . ?
C40 C41 H41A 119.2 . . ?
C43 C42 H42A 120.3 . . ?
C41 C42 H42A 120.3 . . ?
C44 C43 H43A 120.0 . . ?
C42 C43 H43A 120.0 . . ?
C43 C44 H44A 119.7 . . ?
C45 C44 H44A 119.7 . . ?
N6 C46 H46A 118.6 . . ?
C47 C46 H46A 118.6 . . ?
C48 C47 H47A 120.5 . . ?
C46 C47 H47A 120.5 . . ?
C49 C48 H48A 120.6 . . ?
C47 C48 H48A 120.6 . . ?
C48 C49 H49A 120.3 . . ?
C50 C49 H49A 120.3 . . ?
N6 C50 H50A 118.8 . . ?
C49 C50 H50A 118.8 . . ?
C52 C51 H51A 108.5 . . ?
N7 C51 H51A 108.5 . . ?
C52 C51 H51B 108.5 . . ?
N7 C51 H51B 108.5 . . ?
H51A C51 H51B 107.5 . . ?
C51 C52 H52A 109.5 . . ?
C51 C52 H52B 109.5 . . ?
H52A C52 H52B 109.5 . . ?
C51 C52 H52C 109.5 . . ?
H52A C52 H52C 109.5 . . ?
H52B C52 H52C 109.5 . . ?
N7 C53 H53A 108.3 . . ?
C54 C53 H53A 108.3 . . ?
N7 C53 H53B 108.3 . . ?
C54 C53 H53B 108.3 . . ?
H53A C53 H53B 107.4 . . ?
C53 C54 H54A 109.5 . . ?
C53 C54 H54B 109.5 . . ?
H54A C54 H54B 109.5 . . ?
C53 C54 H54C 109.5 . . ?
H54A C54 H54C 109.5 . . ?
H54B C54 H54C 109.5 . . ?
C56 C55 H55A 108.4 . . ?
N7 C55 H55A 108.4 . . ?
C56 C55 H55B 108.4 . . ?
N7 C55 H55B 108.4 . . ?
H55A C55 H55B 107.4 . . ?
C55 C56 H56A 109.5 . . ?
C55 C56 H56B 109.5 . . ?
H56A C56 H56B 109.5 . . ?
C55 C56 H56C 109.5 . . ?
H56A C56 H56C 109.5 . . ?
H56B C56 H56C 109.5 . . ?
C58 C57 H57A 108.6 . . ?
N7 C57 H57A 108.6 . . ?
C58 C57 H57B 108.6 . . ?
N7 C57 H57B 108.6 . . ?
H57A C57 H57B 107.6 . . ?
C57 C58 H58A 109.5 . . ?
C57 C58 H58B 109.5 . . ?
H58A C58 H58B 109.5 . . ?
C57 C58 H58C 109.5 . . ?
H58A C58 H58C 109.5 . . ?
H58B C58 H58C 109.5 . . ?
C60 C59 H59A 108.4 . . ?
N8 C59 H59A 108.4 . . ?
C60 C59 H59B 108.4 . . ?
N8 C59 H59B 108.4 . . ?
H59A C59 H59B 107.5 . . ?
C59 C60 H60A 109.5 . . ?
C59 C60 H60B 109.5 . . ?
H60A C60 H60B 109.5 . . ?
C59 C60 H60C 109.5 . . ?
H60A C60 H60C 109.5 . . ?
H60B C60 H60C 109.5 . . ?
C62 C61 H61A 108.5 . . ?
N8 C61 H61A 108.5 . . ?
C62 C61 H61B 108.5 . . ?
N8 C61 H61B 108.5 . . ?
H61A C61 H61B 107.5 . . ?
C61 C62 H62A 109.5 . . ?
C61 C62 H62B 109.5 . . ?
H62A C62 H62B 109.5 . . ?
C61 C62 H62C 109.5 . . ?
H62A C62 H62C 109.5 . . ?
H62B C62 H62C 109.5 . . ?
N8 C63 H63A 108.5 . . ?
C64 C63 H63A 108.5 . . ?
N8 C63 H63B 108.5 . . ?
C64 C63 H63B 108.5 . . ?
H63A C63 H63B 107.5 . . ?
C63 C64 H64A 109.5 . . ?
C63 C64 H64B 109.5 . . ?
H64A C64 H64B 109.5 . . ?
C63 C64 H64C 109.5 . . ?
H64A C64 H64C 109.5 . . ?
H64B C64 H64C 109.5 . . ?
C66 C65 H65A 108.6 . . ?
N8 C65 H65A 108.6 . . ?
C66 C65 H65B 108.6 . . ?
N8 C65 H65B 108.6 . . ?
H65A C65 H65B 107.5 . . ?
C65 C66 H66A 109.5 . . ?
C65 C66 H66B 109.5 . . ?
H66A C66 H66B 109.5 . . ?
C65 C66 H66C 109.5 . . ?
H66A C66 H66C 109.5 . . ?
H66B C66 H66C 109.5 . . ?
O5 C67 H67A 110.1 . . ?
C68 C67 H67A 110.1 . . ?
O5 C67 H67B 110.1 . . ?
C68 C67 H67B 110.1 . . ?
H67A C67 H67B 108.4 . . ?
C67 C68 H68A 109.5 . . ?
C67 C68 H68B 109.5 . . ?
H68A C68 H68B 109.5 . . ?
C67 C68 H68C 109.5 . . ?
H68A C68 H68C 109.5 . . ?
H68B C68 H68C 109.5 . . ?
O5 C69 H69A 110.1 . . ?
C70 C69 H69A 110.1 . . ?
O5 C69 H69B 110.1 . . ?
C70 C69 H69B 110.1 . . ?
H69A C69 H69B 108.4 . . ?
C69 C70 H70A 109.5 . . ?
C69 C70 H70B 109.5 . . ?
H70A C70 H70B 109.5 . . ?
C69 C70 H70C 109.5 . . ?
H70A C70 H70C 109.5 . . ?
H70B C70 H70C 109.5 . . ?
C71 C72 H72A 109.5 . . ?
C71 C72 H72B 109.5 . . ?
H72A C72 H72B 109.5 . . ?
C71 C72 H72C 109.5 . . ?
H72A C72 H72C 109.5 . . ?
H72B C72 H72C 109.5 . . ?
C74A C73A H73A 104.9 . . ?
O6 C73A H73A 104.9 . . ?
C74A C73A H73B 104.9 . . ?
O6 C73A H73B 104.9 . . ?
H73A C73A H73B 105.8 . . ?
C73A C74A H74A 109.5 . . ?
C73A C74A H74B 109.5 . . ?
H74A C74A H74B 109.5 . . ?
C73A C74A H74C 109.5 . . ?
H74A C74A H74C 109.5 . . ?
H74B C74A H74C 109.5 . . ?
O6 C73B H73C 101.0 . . ?
O6 C73B H73D 101.0 . . ?
H73C C73B H73D 104.5 . . ?

loop_
_geom_bond_atom_site_label_1
_geom_bond_atom_site_label_2
_geom_bond_distance
_geom_bond_site_symmetry_2
_geom_bond_publ_flag
Fe1 N1 1.958(3) . ?
Fe1 N2 1.968(3) . ?
Fe1 N3 2.143(4) . ?
Fe1 S1 2.1997(13) . ?
Fe1 S2 2.2154(13) . ?
Fe2 N4 1.960(3) . ?
Fe2 N5 1.965(3) . ?
Fe2 N6 2.142(4) . ?
Fe2 S3 2.1993(13) . ?
Fe2 S4 2.2204(13) . ?
Cl1 C10 1.738(4) . ?
Cl2 C11 1.745(4) . ?
Cl3 C35 1.743(4) . ?
Cl4 C36 1.742(4) . ?
S1 C1 1.755(4) . ?
S2 C20 1.756(4) . ?
S3 C26 1.751(4) . ?
S4 C45 1.766(5) . ?
O1 C7 1.236(5) . ?
O2 C14 1.241(5) . ?
O3 C32 1.230(5) . ?
O4 C39 1.231(5) . ?
N1 C7 1.384(5) . ?
N1 C8 1.404(5) . ?
N2 C14 1.370(5) . ?
N2 C13 1.422(5) . ?
N3 C25 1.286(7) . ?
N3 C21 1.296(6) . ?
N4 C32 1.372(5) . ?
N4 C33 1.414(5) . ?
N5 C39 1.379(5) . ?
N5 C38 1.423(5) . ?
N6 C50 1.333(6) . ?
N6 C46 1.336(6) . ?
C1 C2 1.392(6) . ?
C1 C6 1.397(5) . ?
C2 C3 1.383(6) . ?
C3 C4 1.385(6) . ?
C4 C5 1.375(6) . ?
C5 C6 1.397(6) . ?
C6 C7 1.509(6) . ?
C8 C9 1.394(5) . ?
C8 C13 1.408(6) . ?
C9 C10 1.375(6) . ?
C10 C11 1.383(6) . ?
C11 C12 1.381(6) . ?
C12 C13 1.398(6) . ?
C14 C15 1.511(6) . ?
C15 C16 1.394(6) . ?
C15 C20 1.396(6) . ?
C16 C17 1.379(6) . ?
C17 C18 1.384(6) . ?
C18 C19 1.363(6) . ?
C19 C20 1.412(6) . ?
C21 C22 1.373(7) . ?
C22 C23 1.317(7) . ?
C23 C24 1.317(8) . ?
C24 C25 1.376(8) . ?
C26 C31 1.399(6) . ?
C26 C27 1.411(6) . ?
C27 C28 1.380(6) . ?
C28 C29 1.384(6) . ?
C29 C30 1.375(6) . ?
C30 C31 1.400(6) . ?
C31 C32 1.508(6) . ?
C33 C34 1.388(5) . ?
C33 C38 1.404(6) . ?
C34 C35 1.372(5) . ?
C35 C36 1.387(6) . ?
C36 C37 1.373(5) . ?
C37 C38 1.391(5) . ?
C39 C40 1.496(6) . ?
C40 C41 1.384(6) . ?
C40 C45 1.400(6) . ?
C41 C42 1.381(6) . ?
C42 C43 1.382(6) . ?
C43 C44 1.377(6) . ?
C44 C45 1.393(6) . ?
C46 C47 1.373(7) . ?
C47 C48 1.369(7) . ?
C48 C49 1.355(7) . ?
C49 C50 1.377(7) . ?
N7 C53 1.512(5) . ?
N7 C55 1.514(5) . ?
N7 C51 1.517(6) . ?
N7 C57 1.532(5) . ?
C51 C52 1.512(6) . ?
C53 C54 1.514(6) . ?
C55 C56 1.514(6) . ?
C57 C58 1.513(6) . ?
N8 C63 1.513(6) . ?
N8 C61 1.515(5) . ?
N8 C59 1.519(5) . ?
N8 C65 1.526(5) . ?
C59 C60 1.513(6) . ?
C61 C62 1.511(7) . ?
C63 C64 1.513(6) . ?
C65 C66 1.516(6) . ?
O5 C67 1.408(7) . ?
O5 C69 1.437(7) . ?
C67 C68 1.494(9) . ?
C69 C70 1.491(8) . ?
N9 C71 1.136(8) . ?
C71 C72 1.461(9) . ?
O6 C73B 1.189(15) 2_667 ?
O6 C73B 1.189(15) . ?
O6 C73A 1.483(17) . ?
O6 C73A 1.483(17) 2_667 ?
C73A C74A 1.231(19) . ?
C2 H2A 0.9500 . ?
C3 H3A 0.9500 . ?
C4 H4A 0.9500 . ?
C5 H5A 0.9500 . ?
C9 H9A 0.9500 . ?
C12 H12A 0.9500 . ?
C16 H16A 0.9500 . ?
C17 H17A 0.9500 . ?
C18 H18A 0.9500 . ?
C19 H19A 0.9500 . ?
C21 H21A 0.9500 . ?
C22 H22A 0.9500 . ?
C23 H23A 0.9500 . ?
C24 H24A 0.9500 . ?
C25 H25A 0.9500 . ?
C27 H27A 0.9500 . ?
C28 H28A 0.9500 . ?
C29 H29A 0.9500 . ?
C30 H30A 0.9500 . ?
C34 H34A 0.9500 . ?
C37 H37A 0.9500 . ?
C41 H41A 0.9500 . ?
C42 H42A 0.9500 . ?
C43 H43A 0.9500 . ?
C44 H44A 0.9500 . ?
C46 H46A 0.9500 . ?
C47 H47A 0.9500 . ?
C48 H48A 0.9500 . ?
C49 H49A 0.9500 . ?
C50 H50A 0.9500 . ?
C51 H51A 0.9900 . ?
C51 H51B 0.9900 . ?
C52 H52A 0.9800 . ?
C52 H52B 0.9800 . ?
C52 H52C 0.9800 . ?
C53 H53A 0.9900 . ?
C53 H53B 0.9900 . ?
C54 H54A 0.9800 . ?
C54 H54B 0.9800 . ?
C54 H54C 0.9800 . ?
C55 H55A 0.9900 . ?
C55 H55B 0.9900 . ?
C56 H56A 0.9800 . ?
C56 H56B 0.9800 . ?
C56 H56C 0.9800 . ?
C57 H57A 0.9900 . ?
C57 H57B 0.9900 . ?
C58 H58A 0.9800 . ?
C58 H58B 0.9800 . ?
C58 H58C 0.9800 . ?
C59 H59A 0.9900 . ?
C59 H59B 0.9900 . ?
C60 H60A 0.9800 . ?
C60 H60B 0.9800 . ?
C60 H60C 0.9800 . ?
C61 H61A 0.9900 . ?
C61 H61B 0.9900 . ?
C62 H62A 0.9800 . ?
C62 H62B 0.9800 . ?
C62 H62C 0.9800 . ?
C63 H63A 0.9900 . ?
C63 H63B 0.9900 . ?
C64 H64A 0.9800 . ?
C64 H64B 0.9800 . ?
C64 H64C 0.9800 . ?
C65 H65A 0.9900 . ?
C65 H65B 0.9900 . ?
C66 H66A 0.9800 . ?
C66 H66B 0.9800 . ?
C66 H66C 0.9800 . ?
C67 H67A 0.9900 . ?
C67 H67B 0.9900 . ?
C68 H68A 0.9800 . ?
C68 H68B 0.9800 . ?
C68 H68C 0.9800 . ?
C69 H69A 0.9900 . ?
C69 H69B 0.9900 . ?
C70 H70A 0.9800 . ?
C70 H70B 0.9800 . ?
C70 H70C 0.9800 . ?
C72 H72A 0.9800 . ?
C72 H72B 0.9800 . ?
C72 H72C 0.9800 . ?
C73A H73A 0.9900 . ?
C73A H73B 0.9900 . ?
C74A H74A 0.9800 . ?
C74A H74B 0.9800 . ?
C74A H74C 0.9800 . ?
C73B H73C 0.9900 . ?
C73B H73D 0.9900 . ?

loop_
_geom_torsion_atom_site_label_1
_geom_torsion_atom_site_label_2
_geom_torsion_atom_site_label_3
_geom_torsion_atom_site_label_4
_geom_torsion
_geom_torsion_site_symmetry_1
_geom_torsion_site_symmetry_2
_geom_torsion_site_symmetry_3
_geom_torsion_site_symmetry_4
_geom_torsion_publ_flag
N1 Fe1 S1 C1 -0.82(19) . . . . ?
N2 Fe1 S1 C1 -84.8(4) . . . . ?
N3 Fe1 S1 C1 99.90(19) . . . . ?
S2 Fe1 S1 C1 -157.31(16) . . . . ?
N1 Fe1 S2 C20 103.3(3) . . . . ?
N2 Fe1 S2 C20 17.21(17) . . . . ?
N3 Fe1 S2 C20 -80.03(18) . . . . ?
S1 Fe1 S2 C20 -177.25(15) . . . . ?
N4 Fe2 S3 C26 -19.37(19) . . . . ?
N5 Fe2 S3 C26 -106.8(4) . . . . ?
N6 Fe2 S3 C26 75.89(19) . . . . ?
S4 Fe2 S3 C26 175.75(17) . . . . ?
N4 Fe2 S4 C45 113.5(4) . . . . ?
N5 Fe2 S4 C45 29.39(18) . . . . ?
N6 Fe2 S4 C45 -67.20(18) . . . . ?
S3 Fe2 S4 C45 -169.01(16) . . . . ?
N2 Fe1 N1 C7 137.7(4) . . . . ?
N3 Fe1 N1 C7 -127.3(4) . . . . ?
S1 Fe1 N1 C7 -27.2(4) . . . . ?
S2 Fe1 N1 C7 49.4(5) . . . . ?
N2 Fe1 N1 C8 -19.3(3) . . . . ?
N3 Fe1 N1 C8 75.7(3) . . . . ?
S1 Fe1 N1 C8 175.8(2) . . . . ?
S2 Fe1 N1 C8 -107.6(3) . . . . ?
N1 Fe1 N2 C14 -147.6(4) . . . . ?
N3 Fe1 N2 C14 113.0(4) . . . . ?
S1 Fe1 N2 C14 -62.3(6) . . . . ?
S2 Fe1 N2 C14 8.5(4) . . . . ?
N1 Fe1 N2 C13 18.0(3) . . . . ?
N3 Fe1 N2 C13 -81.4(3) . . . . ?
S1 Fe1 N2 C13 103.3(4) . . . . ?
S2 Fe1 N2 C13 174.1(2) . . . . ?
N1 Fe1 N3 C25 -172.6(7) . . . . ?
N2 Fe1 N3 C25 -87.3(7) . . . . ?
S1 Fe1 N3 C25 91.5(6) . . . . ?
S2 Fe1 N3 C25 8.8(7) . . . . ?
N1 Fe1 N3 C21 11.5(5) . . . . ?
N2 Fe1 N3 C21 96.8(5) . . . . ?
S1 Fe1 N3 C21 -84.5(5) . . . . ?
S2 Fe1 N3 C21 -167.2(4) . . . . ?
N5 Fe2 N4 C32 150.2(4) . . . . ?
N6 Fe2 N4 C32 -114.6(4) . . . . ?
S3 Fe2 N4 C32 -10.9(4) . . . . ?
S4 Fe2 N4 C32 64.7(6) . . . . ?
N5 Fe2 N4 C33 -12.4(3) . . . . ?
N6 Fe2 N4 C33 82.8(3) . . . . ?
S3 Fe2 N4 C33 -173.5(3) . . . . ?
S4 Fe2 N4 C33 -97.9(4) . . . . ?
N4 Fe2 N5 C39 -157.5(4) . . . . ?
N6 Fe2 N5 C39 109.1(4) . . . . ?
S3 Fe2 N5 C39 -68.2(5) . . . . ?
S4 Fe2 N5 C39 7.1(4) . . . . ?
N4 Fe2 N5 C38 10.0(3) . . . . ?
N6 Fe2 N5 C38 -83.4(3) . . . . ?
S3 Fe2 N5 C38 99.3(4) . . . . ?
S4 Fe2 N5 C38 174.6(2) . . . . ?
N4 Fe2 N6 C50 -129.9(3) . . . . ?
N5 Fe2 N6 C50 -45.3(4) . . . . ?
S3 Fe2 N6 C50 133.8(3) . . . . ?
S4 Fe2 N6 C50 50.3(3) . . . . ?
N4 Fe2 N6 C46 44.4(4) . . . . ?
N5 Fe2 N6 C46 129.1(4) . . . . ?
S3 Fe2 N6 C46 -51.8(4) . . . . ?
S4 Fe2 N6 C46 -135.4(3) . . . . ?
Fe1 S1 C1 C2 -169.5(3) . . . . ?
Fe1 S1 C1 C6 17.2(4) . . . . ?
C6 C1 C2 C3 2.1(7) . . . . ?
S1 C1 C2 C3 -171.7(3) . . . . ?
C1 C2 C3 C4 1.3(7) . . . . ?
C2 C3 C4 C5 -3.0(7) . . . . ?
C3 C4 C5 C6 1.4(7) . . . . ?
C4 C5 C6 C1 2.0(6) . . . . ?
C4 C5 C6 C7 -176.7(4) . . . . ?
C2 C1 C6 C5 -3.6(6) . . . . ?
S1 C1 C6 C5 169.4(3) . . . . ?
C2 C1 C6 C7 174.8(4) . . . . ?
S1 C1 C6 C7 -12.1(6) . . . . ?
C8 N1 C7 O1 11.9(6) . . . . ?
Fe1 N1 C7 O1 -144.1(3) . . . . ?
C8 N1 C7 C6 -164.8(4) . . . . ?
Fe1 N1 C7 C6 39.2(6) . . . . ?
C5 C6 C7 O1 -14.1(6) . . . . ?
C1 C6 C7 O1 167.4(4) . . . . ?
C5 C6 C7 N1 162.7(4) . . . . ?
C1 C6 C7 N1 -15.8(6) . . . . ?
C7 N1 C8 C9 41.3(5) . . . . ?
Fe1 N1 C8 C9 -157.4(3) . . . . ?
C7 N1 C8 C13 -143.9(4) . . . . ?
Fe1 N1 C8 C13 17.4(4) . . . . ?
N1 C8 C9 C10 177.2(4) . . . . ?
C13 C8 C9 C10 2.5(6) . . . . ?
C8 C9 C10 C11 -1.2(6) . . . . ?
C8 C9 C10 Cl1 178.1(3) . . . . ?
C9 C10 C11 C12 -0.3(6) . . . . ?
Cl1 C10 C11 C12 -179.6(3) . . . . ?
C9 C10 C11 Cl2 179.8(3) . . . . ?
Cl1 C10 C11 Cl2 0.5(5) . . . . ?
C10 C11 C12 C13 0.5(6) . . . . ?
Cl2 C11 C12 C13 -179.6(3) . . . . ?
C11 C12 C13 C8 0.8(6) . . . . ?
C11 C12 C13 N2 -173.1(4) . . . . ?
C9 C8 C13 C12 -2.2(6) . . . . ?
N1 C8 C13 C12 -177.3(4) . . . . ?
C9 C8 C13 N2 172.3(3) . . . . ?
N1 C8 C13 N2 -2.8(5) . . . . ?
C14 N2 C13 C12 -30.8(6) . . . . ?
Fe1 N2 C13 C12 160.9(3) . . . . ?
C14 N2 C13 C8 155.1(4) . . . . ?
Fe1 N2 C13 C8 -13.2(4) . . . . ?
C13 N2 C14 O2 -15.9(6) . . . . ?
Fe1 N2 C14 O2 149.0(3) . . . . ?
C13 N2 C14 C15 161.8(3) . . . . ?
Fe1 N2 C14 C15 -33.2(5) . . . . ?
O2 C14 C15 C16 25.1(5) . . . . ?
N2 C14 C15 C16 -152.8(4) . . . . ?
O2 C14 C15 C20 -152.9(4) . . . . ?
N2 C14 C15 C20 29.3(6) . . . . ?
C20 C15 C16 C17 0.0(6) . . . . ?
C14 C15 C16 C17 -178.1(4) . . . . ?
C15 C16 C17 C18 0.6(6) . . . . ?
C16 C17 C18 C19 -0.9(6) . . . . ?
C17 C18 C19 C20 0.5(6) . . . . ?
C16 C15 C20 C19 -0.3(6) . . . . ?
C14 C15 C20 C19 177.5(4) . . . . ?
C16 C15 C20 S2 -176.2(3) . . . . ?
C14 C15 C20 S2 1.7(6) . . . . ?
C18 C19 C20 C15 0.1(6) . . . . ?
C18 C19 C20 S2 176.3(3) . . . . ?
Fe1 S2 C20 C15 -24.2(4) . . . . ?
Fe1 S2 C20 C19 160.0(3) . . . . ?
C25 N3 C21 C22 -1.3(10) . . . . ?
Fe1 N3 C21 C22 174.9(5) . . . . ?
N3 C21 C22 C23 -1.7(11) . . . . ?
C21 C22 C23 C24 3.1(12) . . . . ?
C22 C23 C24 C25 -1.7(17) . . . . ?
C21 N3 C25 C24 2.9(14) . . . . ?
Fe1 N3 C25 C24 -173.5(9) . . . . ?
C23 C24 C25 N3 -1(2) . . . . ?
Fe2 S3 C26 C31 28.5(4) . . . . ?
Fe2 S3 C26 C27 -155.0(3) . . . . ?
C31 C26 C27 C28 0.1(7) . . . . ?
S3 C26 C27 C28 -176.6(4) . . . . ?
C26 C27 C28 C29 -0.8(7) . . . . ?
C27 C28 C29 C30 1.6(7) . . . . ?
C28 C29 C30 C31 -1.5(7) . . . . ?
C27 C26 C31 C30 0.0(6) . . . . ?
S3 C26 C31 C30 176.4(3) . . . . ?
C27 C26 C31 C32 -179.9(4) . . . . ?
S3 C26 C31 C32 -3.5(6) . . . . ?
C29 C30 C31 C26 0.7(6) . . . . ?
C29 C30 C31 C32 -179.4(4) . . . . ?
C33 N4 C32 O3 16.9(6) . . . . ?
Fe2 N4 C32 O3 -145.0(3) . . . . ?
C33 N4 C32 C31 -158.9(3) . . . . ?
Fe2 N4 C32 C31 39.2(5) . . . . ?
C26 C31 C32 O3 150.7(4) . . . . ?
C30 C31 C32 O3 -29.2(5) . . . . ?
C26 C31 C32 N4 -33.2(6) . . . . ?
C30 C31 C32 N4 146.9(4) . . . . ?
C32 N4 C33 C34 32.8(6) . . . . ?
Fe2 N4 C33 C34 -161.7(3) . . . . ?
C32 N4 C33 C38 -152.6(4) . . . . ?
Fe2 N4 C33 C38 12.9(4) . . . . ?
C38 C33 C34 C35 3.9(6) . . . . ?
N4 C33 C34 C35 178.4(4) . . . . ?
C33 C34 C35 C36 -0.6(7) . . . . ?
C33 C34 C35 Cl3 -179.6(3) . . . . ?
C34 C35 C36 C37 -2.6(6) . . . . ?
Cl3 C35 C36 C37 176.3(3) . . . . ?
C34 C35 C36 Cl4 176.9(3) . . . . ?
Cl3 C35 C36 Cl4 -4.2(5) . . . . ?
C35 C36 C37 C38 2.5(6) . . . . ?
Cl4 C36 C37 C38 -177.0(3) . . . . ?
C36 C37 C38 C33 0.8(6) . . . . ?
C36 C37 C38 N5 -172.5(4) . . . . ?
C34 C33 C38 C37 -4.0(6) . . . . ?
N4 C33 C38 C37 -178.9(4) . . . . ?
C34 C33 C38 N5 170.0(4) . . . . ?
N4 C33 C38 N5 -4.9(5) . . . . ?
C39 N5 C38 C37 -22.9(6) . . . . ?
Fe2 N5 C38 C37 168.0(3) . . . . ?
C39 N5 C38 C33 163.5(4) . . . . ?
Fe2 N5 C38 C33 -5.6(4) . . . . ?
C38 N5 C39 O4 -25.9(6) . . . . ?
Fe2 N5 C39 O4 141.0(3) . . . . ?
C38 N5 C39 C40 148.2(3) . . . . ?
Fe2 N5 C39 C40 -44.9(5) . . . . ?
O4 C39 C40 C41 39.0(5) . . . . ?
N5 C39 C40 C41 -135.3(4) . . . . ?
O4 C39 C40 C45 -143.4(4) . . . . ?
N5 C39 C40 C45 42.2(6) . . . . ?
C45 C40 C41 C42 -1.8(6) . . . . ?
C39 C40 C41 C42 175.9(4) . . . . ?
C40 C41 C42 C43 2.2(7) . . . . ?
C41 C42 C43 C44 -0.6(7) . . . . ?
C42 C43 C44 C45 -1.3(7) . . . . ?
C43 C44 C45 C40 1.7(6) . . . . ?
C43 C44 C45 S4 179.7(3) . . . . ?
C41 C40 C45 C44 -0.1(6) . . . . ?
C39 C40 C45 C44 -177.6(4) . . . . ?
C41 C40 C45 S4 -178.1(3) . . . . ?
C39 C40 C45 S4 4.4(6) . . . . ?
Fe2 S4 C45 C44 142.8(3) . . . . ?
Fe2 S4 C45 C40 -39.2(4) . . . . ?
C50 N6 C46 C47 0.9(7) . . . . ?
Fe2 N6 C46 C47 -173.7(4) . . . . ?
N6 C46 C47 C48 0.2(8) . . . . ?
C46 C47 C48 C49 -0.9(8) . . . . ?
C47 C48 C49 C50 0.6(8) . . . . ?
C46 N6 C50 C49 -1.2(7) . . . . ?
Fe2 N6 C50 C49 173.3(4) . . . . ?
C48 C49 C50 N6 0.5(8) . . . . ?
C53 N7 C51 C52 -64.3(5) . . . . ?
C55 N7 C51 C52 53.4(5) . . . . ?
C57 N7 C51 C52 174.5(4) . . . . ?
C55 N7 C53 C54 177.3(4) . . . . ?
C51 N7 C53 C54 -61.9(5) . . . . ?
C57 N7 C53 C54 56.3(5) . . . . ?
C53 N7 C55 C56 176.2(4) . . . . ?
C51 N7 C55 C56 55.4(5) . . . . ?
C57 N7 C55 C56 -62.7(5) . . . . ?
C53 N7 C57 C58 53.4(5) . . . . ?
C55 N7 C57 C58 -64.4(5) . . . . ?
C51 N7 C57 C58 174.5(4) . . . . ?
C63 N8 C59 C60 64.3(5) . . . . ?
C61 N8 C59 C60 -54.9(5) . . . . ?
C65 N8 C59 C60 -174.9(4) . . . . ?
C63 N8 C61 C62 -179.1(4) . . . . ?
C59 N8 C61 C62 -57.4(5) . . . . ?
C65 N8 C61 C62 59.9(5) . . . . ?
C61 N8 C63 C64 -177.4(4) . . . . ?
C59 N8 C63 C64 61.4(5) . . . . ?
C65 N8 C63 C64 -56.6(5) . . . . ?
C63 N8 C65 C66 -60.7(5) . . . . ?
C61 N8 C65 C66 58.1(5) . . . . ?
C59 N8 C65 C66 178.2(4) . . . . ?
C69 O5 C67 C68 -179.1(5) . . . . ?
C67 O5 C69 C70 -177.7(5) . . . . ?
C73B O6 C73A C74A -178.4(17) 2_667 . . . ?
C73B O6 C73A C74A 1.7(17) . . . . ?
C73A O6 C73A C74A 58(40) 2_667 . . . ?
